data_1100423
loop_
_publ_author_name
'Avtomonov, Evgeni V.'
'Megges, Klaus'
'Li, Xiaowang'
'Lorberth, J\"org'
'Wocadlo, Sigrid'
'Massa, Werner'
'Harms, Klaus'
'Churakov, Andrei V.'
'Howard, Judith A. K'

_publ_section_title
;
 Syntheses and structures of cyclopentadienyl arsenic compounds II.
 Pentamethyl- and tetraisopropylcyclopentadienyl arsenic amido derivatives
;
_journal_coden_ASTM JORCAI
_journal_issue 1
_journal_name_full 'Journal of Organometallic Chemistry'
_journal_page_first 79
_journal_page_last 89
_journal_paper_doi 10.1016/s0022-328x(97)00328-8
_journal_volume 544
_journal_year 1997
_chemical_formula_sum 'C16 H33 As Cl N Si2'
_space_group_IT_number 14
_symmetry_cell_setting monoclinic
_symmetry_space_group_name_Hall '-P 2yn'
_symmetry_space_group_name_H-M 'P 1 21/n 1'
_cell_angle_alpha 90
_cell_angle_beta 104.25(1)
_cell_angle_gamma 90
_cell_formula_units_Z 4
_cell_length_a 8.690(2)
_cell_length_b 19.864(4)
_cell_length_c 12.737(2)
_cod_original_sg_symbol_H-M 'P 21/n'
_cod_original_formula_sum 'C16 H33 As1 Cl1 N1 Si2'
_cod_database_code 1100423

loop_
_symmetry_equiv_pos_site_id
_symmetry_equiv_pos_as_xyz
1 x,y,z
2 1/2-x,1/2+y,1/2-z
3 -x,-y,-z
4 -1/2+x,-1/2-y,-1/2+z

loop_
_atom_site_label
_atom_site_type_symbol
_atom_site_fract_x
_atom_site_fract_y
_atom_site_fract_z
As1 As 0.26700(4) 0.22175(2) 0.41368(3)
Cl1 Cl -0.0009(1) 0.22231(5) 0.37684(7)
C1 C 0.3102(4) 0.1431(2) 0.5239(3)
C2 C 0.2731(4) 0.0885(2) 0.4404(3)
C3 C 0.4069(5) 0.0745(2) 0.4079(3)
C4 C 0.5366(4) 0.1130(2) 0.4725(3)
C5 C 0.4854(4) 0.1507(2) 0.5458(3)
C6 C 0.2297(6) 0.1426(3) 0.6164(4)
H1 H 0.1215(54) 0.1443(21) 0.5865(33)
H2 H 0.2653(48) 0.0986(21) 0.6556(32)
H3 H 0.2643(51) 0.1785(22) 0.6606(33)
C7 C 0.1131(6) 0.0568(3) 0.4016(5)
H4 H 0.1058(66) 0.034(3) 0.3512(43)
H5 H 0.0284(59) 0.0864(24) 0.3747(37)
H6 H 0.0712(64) 0.0391(30) 0.4639(45)
C8 C 0.4253(8) 0.0260(2) 0.3215(4)
H7 H 0.4887(63) -0.0073(29) 0.3540(42)
H8 H 0.4559(59) 0.0494(26) 0.2636(40)
H9 H 0.3319(72) 0.0142(31) 0.2830(49)
C9 C 0.7045(6) 0.1089(3) 0.4603(5)
H10 H 0.7083(60) 0.1258(26) 0.3958(39)
H11 H 0.7352(56) 0.0738(23) 0.4739(36)
H12 H 0.7831(72) 0.1293(28) 0.5194(48)
C10 C 0.5809(6) 0.1917(3) 0.6367(4)
H13 H 0.5362(46) 0.2295(20) 0.6507(29)
H14 H 0.5918(45) 0.1719(20) 0.7000(31)
H15 H 0.6875(70) 0.2113(29) 0.6198(44)
N1 N 0.3045(3) 0.30456(13) 0.4860(2)
Si1 Si 0.47030(12) 0.34705(5) 0.45963(8)
C11 C 0.6198(6) 0.3726(3) 0.5851(5)
H16 H 0.6006(64) 0.4099(28) 0.6175(42)
H17 H 0.6280(63) 0.3470(27) 0.6414(42)
H18 H 0.7044(66) 0.3567(28) 0.5802(42)
C12 C 0.4051(6) 0.4240(2) 0.3766(4)
H19 H 0.3429(53) 0.4112(22) 0.3072(36)
H20 H 0.4902(53) 0.4417(22) 0.3601(33)
H21 H 0.3509(46) 0.4572(21) 0.4106(30)
C13 C 0.5752(6) 0.2935(3) 0.3790(5)
H22 H 0.6558(47) 0.3186(19) 0.3672(28)
H23 H 0.5098(51) 0.2864(21) 0.3098(33)
H24 H 0.6120(55) 0.2534(25) 0.4189(36)
Si2 Si 0.16742(12) 0.35138(5) 0.53830(8)
C14 C 0.0155(6) 0.3937(3) 0.4286(5)
H25 H 0.0535(61) 0.4144(26) 0.3874(39)
H26 H -0.0589(65) 0.3690(27) 0.3887(42)
H27 H -0.0418(63) 0.4187(26) 0.4633(38)
C15 C 0.0689(6) 0.3015(3) 0.6260(4)
H28 H 0.1320(53) 0.2861(22) 0.6873(36)
H29 H 0.0073(54) 0.3370(24) 0.6533(34)
H30 H 0.0031(54) 0.2620(23) 0.5944(34)
C16 C 0.2717(7) 0.4203(3) 0.6288(4)
H31 H 0.3454(53) 0.4042(22) 0.6890(36)
H32 H 0.1861(67) 0.4395(29) 0.6545(41)
H33 H 0.3097(52) 0.4507(22) 0.5879(33)

loop_
_atom_type_symbol
_atom_type_radius_bond
C 0.68
H 0.23
As 1.20
Cl 0.99
N 0.68
Si 1.20
